data_2241166
loop_
_publ_author_name
'Meyer, Andreas'
'Schnakenburg, Gregor'
'Schiemann, Olav'

_publ_section_title
;
 Crystal structure of
 4'-{[4-(2,2':6',2''-terpyridyl)phenyl]ethynyl}biphen-4-yl-(2,2,5,5-tetramethyl-<i>N</i>-oxylpyrroline)-3-formate
 benzene 2.5 solvate
;
_journal_coeditor_code SU5206
_journal_issue 10
_journal_name_full 'Acta Crystallographica Section E'
_journal_page_first 1245
_journal_page_last 1249
_journal_paper_doi 10.1107/S2056989015017697
_journal_volume 71
_journal_year 2015
_chemical_formula_iupac 'C44 H35 N4 O3, 2.5C6 H6'
_chemical_formula_moiety 'C44 H35 N4 O3, 2.5(C6 H6)'
_chemical_formula_sum 'C59 H50 N4 O3'
_chemical_formula_weight 863.03
_chemical_name_systematic
4'-{[4-(2,2':6',2''-Terpyridyl)phenyl]ethinyl}biphen-4-yl-(2,2,5,5-tetramethyl-<i>N</i>-oxylpyrroline-3-yl)formate
_space_group_crystal_system triclinic
_space_group_IT_number 2
_space_group_name_Hall '-P 1'
_space_group_name_H-M_alt 'P -1'
_symmetry_space_group_name_Hall '-P 1'
_symmetry_space_group_name_H-M 'P -1'
_atom_sites_solution_hydrogens geom
_atom_sites_solution_primary direct
_atom_sites_solution_secondary difmap
_audit_creation_method
;
Olex2 1.2
(compiled 2015.01.26 svn.r3150 for OlexSys, GUI svn.r4998)
;
_cell_angle_alpha 105.5870(13)
_cell_angle_beta 93.7408(13)
_cell_angle_gamma 92.6002(14)
_cell_formula_units_Z 2
_cell_length_a 5.75780(10)
_cell_length_b 18.0559(4)
_cell_length_c 23.3716(6)
_cell_measurement_reflns_used 12020
_cell_measurement_temperature 123(2)
_cell_measurement_theta_max 29.13
_cell_measurement_theta_min 1.00
_cell_volume 2330.41(9)
_computing_cell_refinement
;
HKL Scalepack (Otwinowski & Minor 1997)
;
_computing_data_collection
;
HKL Denzo and Scalepack (Otwinowski & Minor 1997)
;
_computing_data_reduction
;
HKL Denzo and Scalepack (Otwinowski & Minor 1997)
;
_computing_molecular_graphics
;
Olex2 (Dolomanov <i>et al.</i>,  2009) and Mercury (Macrae <i>et
al.</i>,  2008)
;
_computing_publication_material
;
Olex2 (Dolomanov <i>et al.</i>,  2009)
;
_computing_structure_refinement
;
SHELXL2013 (Sheldrick, 2015)
;
_computing_structure_solution
;
SHELXS97 (Sheldrick,2008)
;
_diffrn_ambient_temperature 123.15
_diffrn_measured_fraction_theta_full 0.998
_diffrn_measured_fraction_theta_max 0.996
_diffrn_measurement_device_type 'Nonius KappaCCD diffractometer'
_diffrn_measurement_method 'fine slicing \f and \w scans'
_diffrn_radiation_type MoK\a
_diffrn_radiation_wavelength 0.71073
_diffrn_reflns_av_R_equivalents 0.1093
_diffrn_reflns_limit_h_max 7
_diffrn_reflns_limit_h_min -7
_diffrn_reflns_limit_k_max 23
_diffrn_reflns_limit_k_min -23
_diffrn_reflns_limit_l_max 30
_diffrn_reflns_limit_l_min -30
_diffrn_reflns_number 74528
_diffrn_reflns_theta_full 25.242
_diffrn_reflns_theta_max 28.000
_diffrn_reflns_theta_min 1.815
_exptl_absorpt_coefficient_mu 0.076
_exptl_absorpt_correction_T_max 1.000
_exptl_absorpt_correction_T_min 0.808
_exptl_absorpt_correction_type multi-scan
_exptl_absorpt_process_details
;
(SORTAV; Blessing, 1995)
;
_exptl_crystal_colour yellow
_exptl_crystal_density_diffrn 1.230
_exptl_crystal_description plate
_exptl_crystal_F_000 912
_exptl_crystal_size_max 0.28
_exptl_crystal_size_mid 0.20
_exptl_crystal_size_min 0.08
_refine_diff_density_max 0.325
_refine_diff_density_min -0.274
_refine_ls_extinction_method none
_refine_ls_goodness_of_fit_ref 1.068
_refine_ls_hydrogen_treatment constr
_refine_ls_matrix_type full
_refine_ls_number_parameters 587
_refine_ls_number_reflns 11227
_refine_ls_number_restraints 1
_refine_ls_restrained_S_all 1.068
_refine_ls_R_factor_all 0.1277
_refine_ls_R_factor_gt 0.0707
_refine_ls_shift/su_max 0.000
_refine_ls_shift/su_mean 0.000
_refine_ls_structure_factor_coef Fsqd
_refine_ls_weighting_details 'w=1/[\s^2^(Fo^2^)+(0.0715P)^2^+2.8060P] where P=(Fo^2^+2Fc^2^)/3'
_refine_ls_weighting_scheme calc
_refine_ls_wR_factor_gt 0.1999
_refine_ls_wR_factor_ref 0.2168
_reflns_number_gt 6356
_reflns_number_total 11227
_reflns_threshold_expression 'I > 2\s(I)'
_cod_data_source_file su5206sup1.cif
_cod_data_source_block I
_cod_database_code 2241166
_shelx_space_group_comment
;
The symmetry employed for this shelxl refinement is uniquely defined
by the following loop, which should always be used as a source of
symmetry information in preference to the above space-group names.
They are only intended as comments.
;
_shelx_estimated_absorpt_t_min 0.979
_shelx_estimated_absorpt_t_max 0.994
_shelxl_version_number 20.13

loop_
_space_group_symop_operation_xyz
'x, y, z'
'-x, -y, -z'

loop_
_atom_site_type_symbol
_atom_site_label
_atom_site_fract_x
_atom_site_fract_y
_atom_site_fract_z
_atom_site_U_iso_or_equiv
_atom_site_adp_type
_atom_site_calc_flag
_atom_site_occupancy
C C1 0.2370(5) -0.01295(16) 0.10190(12) 0.0227(6) Uani d 1
C C2 0.3869(5) -0.03265(16) 0.15104(12) 0.0228(6) Uani d 1
C C3 0.4509(5) -0.10465(16) 0.13551(13) 0.0243(6) Uani d 1
H H3 0.5452 -0.1260 0.1611 0.029 Uiso calc 1
C C4 0.3597(5) -0.14879(16) 0.07364(13) 0.0258(6) Uani d 1
C C5 -0.0104(5) 0.00458(18) 0.11846(14) 0.0299(7) Uani d 1
H H5A -0.1095 0.0036 0.0825 0.045 Uiso calc 1
H H5B -0.0082 0.0557 0.1468 0.045 Uiso calc 1
H H5C -0.0727 -0.0343 0.1367 0.045 Uiso calc 1
C C6 0.3447(5) 0.04980(17) 0.07767(14) 0.0294(7) Uani d 1
H H6A 0.5016 0.0368 0.0661 0.044 Uiso calc 1
H H6B 0.3544 0.0991 0.1085 0.044 Uiso calc 1
H H6C 0.2475 0.0539 0.0428 0.044 Uiso calc 1
C C7 0.4547(5) 0.02506(17) 0.20817(13) 0.0242(6) Uani d 1
C C8 0.5527(5) -0.17353(18) 0.03214(14) 0.0319(7) Uani d 1
H H8A 0.4832 -0.1971 -0.0085 0.048 Uiso calc 1
H H8B 0.6441 -0.2110 0.0456 0.048 Uiso calc 1
H H8C 0.6548 -0.1284 0.0326 0.048 Uiso calc 1
C C9 0.1932(5) -0.21795(18) 0.07291(15) 0.0343(7) Uani d 1
H H9A 0.0694 -0.2006 0.0993 0.051 Uiso calc 1
H H9B 0.2799 -0.2562 0.0867 0.051 Uiso calc 1
H H9C 0.1238 -0.2412 0.0322 0.051 Uiso calc 1
C C10 0.6996(5) 0.04666(16) 0.29676(13) 0.0280(7) Uani d 1
C C11 0.9052(6) 0.08515(19) 0.29138(14) 0.0358(7) Uani d 1
H H11 0.9637 0.0790 0.2534 0.043 Uiso calc 1
C C12 1.0255(6) 0.13289(19) 0.34188(14) 0.0342(7) Uani d 1
H H12 1.1682 0.1591 0.3381 0.041 Uiso calc 1
C C13 0.9437(5) 0.14379(16) 0.39818(13) 0.0256(6) Uani d 1
C C14 0.7358(5) 0.10257(19) 0.40168(14) 0.0330(7) Uani d 1
H H14 0.6767 0.1076 0.4395 0.040 Uiso calc 1
C C15 0.6137(6) 0.05439(19) 0.35106(14) 0.0342(7) Uani d 1
H H15 0.4721 0.0271 0.3542 0.041 Uiso calc 1
C C16 1.0710(5) 0.19732(17) 0.45189(13) 0.0253(6) Uani d 1
C C17 1.2858(6) 0.23439(19) 0.44816(14) 0.0360(8) Uani d 1
H H17 1.3476 0.2258 0.4104 0.043 Uiso calc 1
C C18 1.4098(6) 0.2824(2) 0.49680(14) 0.0361(8) Uani d 1
H H18 1.5546 0.3067 0.4922 0.043 Uiso calc 1
C C19 1.3264(5) 0.29639(17) 0.55323(13) 0.0285(7) Uani d 1
C C20 1.1098(6) 0.2615(2) 0.55805(14) 0.0366(8) Uani d 1
H H20 1.0467 0.2711 0.5957 0.044 Uiso calc 1
C C21 0.9861(5) 0.21278(19) 0.50809(14) 0.0345(7) Uani d 1
H H21 0.8395 0.1893 0.5123 0.041 Uiso calc 1
C C22 1.4677(5) 0.34418(17) 0.60378(14) 0.0299(7) Uani d 1
C C23 1.6001(5) 0.38338(17) 0.64283(13) 0.0288(7) Uani d 1
C C24 1.7619(5) 0.43207(17) 0.68813(13) 0.0273(6) Uani d 1
C C25 1.9752(5) 0.45919(17) 0.67281(13) 0.0296(7) Uani d 1
H H25 2.0113 0.4455 0.6324 0.036 Uiso calc 1
C C26 2.1331(5) 0.50571(17) 0.71624(13) 0.0285(7) Uani d 1
H H26 2.2755 0.5242 0.7051 0.034 Uiso calc 1
C C27 2.0868(5) 0.52596(15) 0.77632(13) 0.0235(6) Uani d 1
C C28 1.8728(5) 0.49925(16) 0.79124(13) 0.0256(6) Uani d 1
H H28 1.8368 0.5129 0.8317 0.031 Uiso calc 1
C C29 1.7132(5) 0.45334(16) 0.74799(13) 0.0265(6) Uani d 1
H H29 1.5689 0.4361 0.7591 0.032 Uiso calc 1
C C30 2.2616(5) 0.57301(15) 0.82326(12) 0.0230(6) Uani d 1
C C31 2.4348(5) 0.62120(16) 0.80997(13) 0.0247(6) Uani d 1
H H31 2.4364 0.6278 0.7710 0.030 Uiso calc 1
C C32 2.6059(5) 0.65965(16) 0.85480(12) 0.0241(6) Uani d 1
C C33 2.4383(5) 0.60956(16) 0.92376(13) 0.0240(6) Uani d 1
C C34 2.2643(5) 0.56824(16) 0.88191(12) 0.0244(6) Uani d 1
H H34 2.1482 0.5370 0.8931 0.029 Uiso calc 1
C C35 2.7986(5) 0.70819(16) 0.84142(13) 0.0249(6) Uani d 1
C C36 2.9585(5) 0.75177(17) 0.88581(14) 0.0292(7) Uani d 1
H H36 2.9416 0.7538 0.9264 0.035 Uiso calc 1
C C37 3.1439(5) 0.79252(17) 0.87052(14) 0.0310(7) Uani d 1
H H37 3.2553 0.8228 0.9004 0.037 Uiso calc 1
C C38 3.1634(6) 0.78823(18) 0.81163(14) 0.0337(7) Uani d 1
H H38 3.2898 0.8146 0.7996 0.040 Uiso calc 1
C C39 2.9941(6) 0.7444(2) 0.77017(15) 0.0388(8) Uani d 1
H H39 3.0071 0.7421 0.7294 0.047 Uiso calc 1
C C40 2.4478(5) 0.60351(15) 0.98644(12) 0.0236(6) Uani d 1
C C41 2.6483(5) 0.62869(17) 1.02509(13) 0.0279(6) Uani d 1
H H41 2.7844 0.6482 1.0117 0.033 Uiso calc 1
C C42 2.6446(6) 0.62468(18) 1.08338(13) 0.0320(7) Uani d 1
H H42 2.7765 0.6429 1.1111 0.038 Uiso calc 1
C C43 2.4456(6) 0.59362(18) 1.10055(14) 0.0333(7) Uani d 1
H H43 2.4384 0.5898 1.1402 0.040 Uiso calc 1
C C44 2.2573(6) 0.56820(18) 1.05891(14) 0.0324(7) Uani d 1
H H44 2.1224 0.5461 1.0709 0.039 Uiso calc 1
C C45 0.4296(6) 0.3900(2) 0.35899(16) 0.0421(8) Uani d 1
H H45 0.2895 0.3889 0.3349 0.050 Uiso calc 1
C C46 0.4922(7) 0.4522(2) 0.40689(16) 0.0465(9) Uani d 1
H H46 0.3934 0.4938 0.4163 0.056 Uiso calc 1
C C47 0.6977(7) 0.4549(2) 0.44152(17) 0.0527(10) Uani d 1
H H47 0.7416 0.4984 0.4743 0.063 Uiso calc 1
C C48 0.8395(7) 0.3934(3) 0.42804(18) 0.0557(11) Uani d 1
H H48 0.9812 0.3948 0.4516 0.067 Uiso calc 1
C C49 0.7751(7) 0.3310(2) 0.38076(17) 0.0507(10) Uani d 1
H H49 0.8713 0.2887 0.3717 0.061 Uiso calc 1
C C50 0.5700(7) 0.3294(2) 0.34612(16) 0.0446(9) Uani d 1
H H50 0.5262 0.2861 0.3132 0.053 Uiso calc 1
C C51 0.7877(6) 0.84135(17) 0.29690(18) 0.101(2) Uani d 1
H H51 0.6861 0.8779 0.3170 0.121 Uiso calc 1
C C52 0.9878(6) 0.86602(14) 0.27527(19) 0.0911(18) Uani d 1
H H52 1.0230 0.9195 0.2805 0.109 Uiso calc 1
C C53 1.1364(5) 0.8125(2) 0.24592(18) 0.097(2) Uani d 1
H H53 1.2732 0.8293 0.2311 0.117 Uiso calc 1
C C54 1.0849(6) 0.73429(18) 0.23820(15) 0.0828(16) Uani d 1
H H54 1.1864 0.6977 0.2181 0.099 Uiso calc 1
C C55 0.8848(6) 0.70963(13) 0.25983(16) 0.0666(13) Uani d 1
H H55 0.8495 0.6562 0.2546 0.080 Uiso calc 1
C C56 0.7362(5) 0.76315(19) 0.28918(17) 0.0800(16) Uani d 1
H H56 0.5994 0.7463 0.3040 0.096 Uiso calc 1
C C57 1.2877(8) 0.0159(4) 0.4782(3) 0.0794(17) Uani d 1
H H57 1.1403 0.0270 0.4629 0.095 Uiso calc 1
C C58 1.3994(10) 0.0665(3) 0.5279(3) 0.0766(15) Uani d 1
H H58 1.3291 0.1122 0.5471 0.092 Uiso calc 1
C C59 1.6137(11) 0.0509(4) 0.5499(3) 0.0865(17) Uani d 1
H H59 1.6928 0.0860 0.5841 0.104 Uiso calc 1
N N1 0.2293(4) -0.08860(14) 0.05611(11) 0.0272(5) Uani d 1
N N2 2.6094(4) 0.65448(13) 0.91102(10) 0.0233(5) Uani d 1
N N3 2.8130(5) 0.70501(16) 0.78374(11) 0.0348(6) Uani d 1
N N4 2.2537(4) 0.57284(14) 1.00265(11) 0.0286(6) Uani d 1
O O1 0.1208(4) -0.10055(12) 0.00485(9) 0.0358(5) Uani d 1
O O2 0.4049(4) 0.09116(12) 0.22097(9) 0.0312(5) Uani d 1
O O3 0.5864(4) -0.00577(12) 0.24535(9) 0.0334(5) Uani d 1

loop_
_atom_site_aniso_label
_atom_site_aniso_U_11
_atom_site_aniso_U_22
_atom_site_aniso_U_33
_atom_site_aniso_U_12
_atom_site_aniso_U_13
_atom_site_aniso_U_23
C1 0.0219(14) 0.0236(14) 0.0216(14) 0.0012(11) 0.0000(11) 0.0047(11)
C2 0.0209(13) 0.0238(14) 0.0228(14) -0.0039(11) 0.0002(11) 0.0064(11)
C3 0.0219(14) 0.0243(15) 0.0258(15) -0.0022(11) -0.0030(11) 0.0070(12)
C4 0.0251(14) 0.0224(14) 0.0275(15) -0.0001(12) -0.0033(12) 0.0041(12)
C5 0.0238(15) 0.0324(17) 0.0300(17) -0.0001(13) -0.0004(12) 0.0036(13)
C6 0.0287(15) 0.0310(16) 0.0288(16) -0.0024(13) -0.0009(12) 0.0104(13)
C7 0.0213(14) 0.0265(16) 0.0251(15) -0.0022(12) -0.0008(11) 0.0087(12)
C8 0.0319(16) 0.0278(16) 0.0333(17) 0.0026(13) 0.0014(13) 0.0040(13)
C9 0.0303(16) 0.0278(16) 0.0416(19) -0.0068(13) -0.0038(14) 0.0071(14)
C10 0.0353(16) 0.0225(15) 0.0220(15) -0.0013(13) -0.0093(12) 0.0020(12)
C11 0.0404(18) 0.0417(19) 0.0226(16) -0.0030(15) 0.0012(13) 0.0052(14)
C12 0.0327(17) 0.0395(18) 0.0258(16) -0.0100(14) 0.0016(13) 0.0032(14)
C13 0.0272(15) 0.0255(15) 0.0236(15) 0.0014(12) -0.0021(12) 0.0069(12)
C14 0.0333(17) 0.0409(18) 0.0224(16) -0.0086(14) -0.0001(13) 0.0070(13)
C15 0.0324(17) 0.0391(18) 0.0276(17) -0.0108(14) -0.0033(13) 0.0068(14)
C16 0.0239(14) 0.0285(15) 0.0225(15) -0.0017(12) -0.0031(11) 0.0067(12)
C17 0.0350(17) 0.045(2) 0.0253(16) -0.0097(15) 0.0019(13) 0.0069(14)
C18 0.0294(16) 0.0439(19) 0.0306(17) -0.0140(14) -0.0002(13) 0.0059(14)
C19 0.0288(15) 0.0285(16) 0.0254(15) -0.0020(13) -0.0055(12) 0.0048(12)
C20 0.0355(17) 0.045(2) 0.0228(16) -0.0098(15) 0.0028(13) 0.0007(14)
C21 0.0299(16) 0.0423(19) 0.0264(16) -0.0095(14) 0.0020(13) 0.0027(14)
C22 0.0293(16) 0.0295(16) 0.0286(16) -0.0029(13) -0.0015(13) 0.0056(13)
C23 0.0276(15) 0.0311(16) 0.0258(16) -0.0013(13) -0.0005(12) 0.0057(13)
C24 0.0282(15) 0.0269(15) 0.0247(15) -0.0016(12) -0.0040(12) 0.0054(12)
C25 0.0316(16) 0.0307(16) 0.0231(15) -0.0040(13) -0.0009(12) 0.0032(13)
C26 0.0265(15) 0.0310(16) 0.0258(16) -0.0039(12) -0.0012(12) 0.0052(13)
C27 0.0261(14) 0.0180(13) 0.0249(15) -0.0002(11) -0.0022(11) 0.0047(11)
C28 0.0247(14) 0.0276(15) 0.0236(15) -0.0021(12) -0.0014(11) 0.0068(12)
C29 0.0247(14) 0.0260(15) 0.0267(16) -0.0027(12) -0.0020(12) 0.0051(12)
C30 0.0242(14) 0.0191(14) 0.0244(15) -0.0009(11) -0.0001(11) 0.0046(11)
C31 0.0284(15) 0.0235(14) 0.0223(15) -0.0021(12) 0.0013(12) 0.0072(12)
C32 0.0274(15) 0.0222(14) 0.0221(15) -0.0009(12) 0.0000(11) 0.0061(11)
C33 0.0267(14) 0.0207(14) 0.0250(15) 0.0011(12) 0.0004(12) 0.0073(12)
C34 0.0270(15) 0.0223(14) 0.0243(15) -0.0023(12) 0.0030(12) 0.0075(12)
C35 0.0292(15) 0.0200(14) 0.0238(15) -0.0009(12) 0.0025(12) 0.0031(11)
C36 0.0308(16) 0.0279(16) 0.0271(16) -0.0054(13) -0.0001(12) 0.0061(13)
C37 0.0298(16) 0.0253(15) 0.0340(17) -0.0067(13) 0.0000(13) 0.0033(13)
C38 0.0341(17) 0.0300(16) 0.0363(18) -0.0069(13) 0.0060(14) 0.0088(14)
C39 0.046(2) 0.044(2) 0.0284(17) -0.0093(16) 0.0064(14) 0.0140(15)
C40 0.0274(15) 0.0191(14) 0.0237(15) -0.0020(11) 0.0011(12) 0.0055(11)
C41 0.0294(15) 0.0266(15) 0.0276(16) -0.0025(12) -0.0009(12) 0.0089(12)
C42 0.0380(17) 0.0319(17) 0.0252(16) 0.0019(14) -0.0027(13) 0.0075(13)
C43 0.0464(19) 0.0323(17) 0.0230(16) 0.0016(14) 0.0025(14) 0.0108(13)
C44 0.0402(18) 0.0302(16) 0.0298(17) -0.0001(14) 0.0037(14) 0.0135(13)
C45 0.0380(19) 0.057(2) 0.036(2) 0.0008(17) 0.0055(15) 0.0213(17)
C46 0.061(2) 0.045(2) 0.041(2) 0.0118(18) 0.0159(18) 0.0194(17)
C47 0.063(3) 0.053(2) 0.037(2) -0.012(2) 0.0112(18) 0.0051(18)
C48 0.037(2) 0.090(3) 0.041(2) 0.004(2) 0.0034(17) 0.021(2)
C49 0.061(2) 0.060(3) 0.042(2) 0.027(2) 0.0204(19) 0.026(2)
C50 0.061(2) 0.040(2) 0.0322(19) -0.0056(18) 0.0072(17) 0.0103(15)
C51 0.116(5) 0.067(3) 0.141(6) 0.038(3) 0.062(4) 0.046(4)
C52 0.081(4) 0.060(3) 0.152(6) 0.009(3) 0.020(4) 0.059(4)
C53 0.073(3) 0.113(5) 0.149(6) 0.026(3) 0.046(4) 0.097(4)
C54 0.099(4) 0.069(3) 0.088(4) 0.040(3) 0.028(3) 0.025(3)
C55 0.071(3) 0.046(2) 0.084(3) 0.002(2) -0.015(3) 0.025(2)
C56 0.061(3) 0.084(4) 0.121(5) 0.013(3) 0.024(3) 0.068(3)
C57 0.048(3) 0.109(4) 0.119(5) 0.026(3) 0.031(3) 0.088(4)
C58 0.082(4) 0.077(4) 0.095(4) 0.024(3) 0.035(3) 0.057(3)
C59 0.093(4) 0.102(4) 0.088(4) -0.014(4) 0.015(3) 0.068(4)
N1 0.0300(13) 0.0256(13) 0.0215(13) 0.0024(10) -0.0069(10) 0.0008(10)
N2 0.0258(12) 0.0205(12) 0.0223(12) -0.0009(10) 0.0013(10) 0.0043(10)
N3 0.0401(15) 0.0379(15) 0.0256(14) -0.0101(12) 0.0026(11) 0.0092(12)
N4 0.0301(13) 0.0276(13) 0.0286(14) -0.0056(11) 0.0028(10) 0.0093(11)
O1 0.0413(13) 0.0371(12) 0.0238(11) 0.0037(10) -0.0113(9) 0.0023(9)
O2 0.0334(11) 0.0276(12) 0.0290(12) 0.0003(9) -0.0022(9) 0.0028(9)
O3 0.0464(13) 0.0265(11) 0.0220(11) -0.0053(10) -0.0143(9) 0.0030(9)

loop_
_atom_type_symbol
_atom_type_description
_atom_type_scat_dispersion_real
_atom_type_scat_dispersion_imag
_atom_type_scat_source
C C 0.0033 0.0016 'International Tables Vol C Tables 4.2.6.8 and 6.1.1.4'
H H 0.0000 0.0000 'International Tables Vol C Tables 4.2.6.8 and 6.1.1.4'
N N 0.0061 0.0033 'International Tables Vol C Tables 4.2.6.8 and 6.1.1.4'
O O 0.0106 0.0060 'International Tables Vol C Tables 4.2.6.8 and 6.1.1.4'

loop_
_geom_angle_atom_site_label_1
_geom_angle_atom_site_label_2
_geom_angle_atom_site_label_3
_geom_angle_site_symmetry_1
_geom_angle_site_symmetry_3
_geom_angle
C2 C1 C5 . . 113.1(2)
C2 C1 C6 . . 114.8(2)
C6 C1 C5 . . 110.6(2)
N1 C1 C2 . . 98.8(2)
N1 C1 C5 . . 108.9(2)
N1 C1 C6 . . 109.8(2)
C3 C2 C1 . . 112.7(2)
C3 C2 C7 . . 125.8(3)
C7 C2 C1 . . 121.4(2)
C2 C3 H3 . . 123.3
C2 C3 C4 . . 113.4(3)
C4 C3 H3 . . 123.3
C3 C4 C8 . . 113.1(2)
C3 C4 C9 . . 112.5(2)
C8 C4 C9 . . 110.9(2)
N1 C4 C3 . . 99.6(2)
N1 C4 C8 . . 110.1(2)
N1 C4 C9 . . 110.2(2)
C1 C5 H5A . . 109.5
C1 C5 H5B . . 109.5
C1 C5 H5C . . 109.5
H5A C5 H5B . . 109.5
H5A C5 H5C . . 109.5
H5B C5 H5C . . 109.5
C1 C6 H6A . . 109.5
C1 C6 H6B . . 109.5
C1 C6 H6C . . 109.5
H6A C6 H6B . . 109.5
H6A C6 H6C . . 109.5
H6B C6 H6C . . 109.5
O2 C7 C2 . . 125.5(3)
O2 C7 O3 . . 123.5(3)
O3 C7 C2 . . 111.0(2)
C4 C8 H8A . . 109.5
C4 C8 H8B . . 109.5
C4 C8 H8C . . 109.5
H8A C8 H8B . . 109.5
H8A C8 H8C . . 109.5
H8B C8 H8C . . 109.5
C4 C9 H9A . . 109.5
C4 C9 H9B . . 109.5
C4 C9 H9C . . 109.5
H9A C9 H9B . . 109.5
H9A C9 H9C . . 109.5
H9B C9 H9C . . 109.5
C11 C10 O3 . . 118.5(3)
C15 C10 C11 . . 121.2(3)
C15 C10 O3 . . 120.1(3)
C10 C11 H11 . . 120.4
C10 C11 C12 . . 119.2(3)
C12 C11 H11 . . 120.4
C11 C12 H12 . . 119.0
C11 C12 C13 . . 121.9(3)
C13 C12 H12 . . 119.0
C12 C13 C14 . . 117.0(3)
C12 C13 C16 . . 121.4(3)
C14 C13 C16 . . 121.7(3)
C13 C14 H14 . . 119.3
C15 C14 C13 . . 121.4(3)
C15 C14 H14 . . 119.3
C10 C15 C14 . . 119.3(3)
C10 C15 H15 . . 120.4
C14 C15 H15 . . 120.4
C17 C16 C13 . . 120.9(3)
C21 C16 C13 . . 122.5(3)
C21 C16 C17 . . 116.6(3)
C16 C17 H17 . . 118.8
C18 C17 C16 . . 122.4(3)
C18 C17 H17 . . 118.8
C17 C18 H18 . . 119.6
C17 C18 C19 . . 120.8(3)
C19 C18 H18 . . 119.6
C18 C19 C20 . . 118.0(3)
C18 C19 C22 . . 119.1(3)
C20 C19 C22 . . 122.9(3)
C19 C20 H20 . . 119.8
C21 C20 C19 . . 120.4(3)
C21 C20 H20 . . 119.8
C16 C21 H21 . . 119.1
C20 C21 C16 . . 121.8(3)
C20 C21 H21 . . 119.1
C23 C22 C19 . . 174.6(3)
C22 C23 C24 . . 177.8(3)
C25 C24 C23 . . 120.0(3)
C29 C24 C23 . . 121.5(3)
C29 C24 C25 . . 118.5(3)
C24 C25 H25 . . 119.8
C26 C25 C24 . . 120.4(3)
C26 C25 H25 . . 119.8
C25 C26 H26 . . 119.4
C25 C26 C27 . . 121.2(3)
C27 C26 H26 . . 119.4
C26 C27 C28 . . 118.1(3)
C26 C27 C30 . . 121.1(3)
C28 C27 C30 . . 120.8(3)
C27 C28 H28 . . 119.5
C29 C28 C27 . . 121.0(3)
C29 C28 H28 . . 119.5
C24 C29 H29 . . 119.6
C28 C29 C24 . . 120.7(3)
C28 C29 H29 . . 119.6
C31 C30 C27 . . 121.5(3)
C34 C30 C27 . . 121.0(2)
C34 C30 C31 . . 117.4(2)
C30 C31 H31 . . 120.4
C30 C31 C32 . . 119.2(3)
C32 C31 H31 . . 120.4
C31 C32 C35 . . 120.5(3)
N2 C32 C31 . . 123.3(3)
N2 C32 C35 . . 116.2(2)
C34 C33 C40 . . 120.2(2)
N2 C33 C34 . . 123.6(3)
N2 C33 C40 . . 116.2(2)
C30 C34 H34 . . 120.3
C33 C34 C30 . . 119.4(3)
C33 C34 H34 . . 120.3
C36 C35 C32 . . 121.6(3)
N3 C35 C32 . . 116.1(2)
N3 C35 C36 . . 122.3(3)
C35 C36 H36 . . 120.3
C35 C36 C37 . . 119.4(3)
C37 C36 H36 . . 120.3
C36 C37 H37 . . 120.6
C38 C37 C36 . . 118.9(3)
C38 C37 H37 . . 120.6
C37 C38 H38 . . 120.9
C37 C38 C39 . . 118.1(3)
C39 C38 H38 . . 120.9
C38 C39 H39 . . 117.9
N3 C39 C38 . . 124.2(3)
N3 C39 H39 . . 117.9
C41 C40 C33 . . 121.0(3)
N4 C40 C33 . . 116.1(2)
N4 C40 C41 . . 122.9(3)
C40 C41 H41 . . 120.7
C42 C41 C40 . . 118.6(3)
C42 C41 H41 . . 120.7
C41 C42 H42 . . 120.6
C43 C42 C41 . . 118.8(3)
C43 C42 H42 . . 120.6
C42 C43 H43 . . 120.7
C44 C43 C42 . . 118.7(3)
C44 C43 H43 . . 120.7
C43 C44 H44 . . 118.0
N4 C44 C43 . . 123.9(3)
N4 C44 H44 . . 118.0
C46 C45 H45 . . 120.2
C50 C45 H45 . . 120.2
C50 C45 C46 . . 119.7(4)
C45 C46 H46 . . 119.7
C45 C46 C47 . . 120.5(4)
C47 C46 H46 . . 119.7
C46 C47 H47 . . 120.3
C46 C47 C48 . . 119.5(4)
C48 C47 H47 . . 120.3
C47 C48 H48 . . 120.1
C49 C48 C47 . . 119.9(4)
C49 C48 H48 . . 120.1
C48 C49 H49 . . 120.0
C48 C49 C50 . . 120.0(4)
C50 C49 H49 . . 120.0
C45 C50 C49 . . 120.4(4)
C45 C50 H50 . . 119.8
C49 C50 H50 . . 119.8
C52 C51 H51 . . 120.0
C52 C51 C56 . . 120.0
C56 C51 H51 . . 120.0
C51 C52 H52 . . 120.0
C51 C52 C53 . . 120.0
C53 C52 H52 . . 120.0
C52 C53 H53 . . 120.0
C54 C53 C52 . . 120.0
C54 C53 H53 . . 120.0
C53 C54 H54 . . 120.0
C55 C54 C53 . . 120.0
C55 C54 H54 . . 120.0
C54 C55 H55 . . 120.0
C54 C55 C56 . . 120.0
C56 C55 H55 . . 120.0
C51 C56 H56 . . 120.0
C55 C56 C51 . . 120.0
C55 C56 H56 . . 120.0
C58 C57 H57 . . 119.6
C58 C57 C59 . 2_856 120.8(5)
C59 C57 H57 2_856 . 119.6
C57 C58 H58 . . 120.1
C57 C58 C59 . . 119.8(5)
C59 C58 H58 . . 120.1
C57 C59 H59 2_856 . 120.3
C58 C59 C57 . 2_856 119.4(6)
C58 C59 H59 . . 120.3
C4 N1 C1 . . 115.5(2)
O1 N1 C1 . . 122.4(2)
O1 N1 C4 . . 122.1(2)
C32 N2 C33 . . 117.1(2)
C39 N3 C35 . . 117.2(3)
C44 N4 C40 . . 117.0(3)
C7 O3 C10 . . 116.5(2)

loop_
_geom_bond_atom_site_label_1
_geom_bond_atom_site_label_2
_geom_bond_site_symmetry_2
_geom_bond_distance
C1 C2 . 1.519(4)
C1 C5 . 1.526(4)
C1 C6 . 1.522(4)
C1 N1 . 1.489(4)
C2 C3 . 1.329(4)
C2 C7 . 1.473(4)
C3 H3 . 0.9500
C3 C4 . 1.498(4)
C4 C8 . 1.526(4)
C4 C9 . 1.535(4)
C4 N1 . 1.479(4)
C5 H5A . 0.9800
C5 H5B . 0.9800
C5 H5C . 0.9800
C6 H6A . 0.9800
C6 H6B . 0.9800
C6 H6C . 0.9800
C7 O2 . 1.203(3)
C7 O3 . 1.361(3)
C8 H8A . 0.9800
C8 H8B . 0.9800
C8 H8C . 0.9800
C9 H9A . 0.9800
C9 H9B . 0.9800
C9 H9C . 0.9800
C10 C11 . 1.375(4)
C10 C15 . 1.367(4)
C10 O3 . 1.413(3)
C11 H11 . 0.9500
C11 C12 . 1.381(4)
C12 H12 . 0.9500
C12 C13 . 1.394(4)
C13 C14 . 1.399(4)
C13 C16 . 1.487(4)
C14 H14 . 0.9500
C14 C15 . 1.391(4)
C15 H15 . 0.9500
C16 C17 . 1.398(4)
C16 C21 . 1.393(4)
C17 H17 . 0.9500
C17 C18 . 1.365(4)
C18 H18 . 0.9500
C18 C19 . 1.396(4)
C19 C20 . 1.397(4)
C19 C22 . 1.437(4)
C20 H20 . 0.9500
C20 C21 . 1.388(4)
C21 H21 . 0.9500
C22 C23 . 1.195(4)
C23 C24 . 1.435(4)
C24 C25 . 1.405(4)
C24 C29 . 1.398(4)
C25 H25 . 0.9500
C25 C26 . 1.384(4)
C26 H26 . 0.9500
C26 C27 . 1.399(4)
C27 C28 . 1.402(4)
C27 C30 . 1.489(4)
C28 H28 . 0.9500
C28 C29 . 1.383(4)
C29 H29 . 0.9500
C30 C31 . 1.398(4)
C30 C34 . 1.395(4)
C31 H31 . 0.9500
C31 C32 . 1.401(4)
C32 C35 . 1.483(4)
C32 N2 . 1.341(4)
C33 C34 . 1.389(4)
C33 C40 . 1.496(4)
C33 N2 . 1.346(4)
C34 H34 . 0.9500
C35 C36 . 1.384(4)
C35 N3 . 1.342(4)
C36 H36 . 0.9500
C36 C37 . 1.389(4)
C37 H37 . 0.9500
C37 C38 . 1.370(4)
C38 H38 . 0.9500
C38 C39 . 1.382(5)
C39 H39 . 0.9500
C39 N3 . 1.338(4)
C40 C41 . 1.397(4)
C40 N4 . 1.346(4)
C41 H41 . 0.9500
C41 C42 . 1.385(4)
C42 H42 . 0.9500
C42 C43 . 1.383(4)
C43 H43 . 0.9500
C43 C44 . 1.382(4)
C44 H44 . 0.9500
C44 N4 . 1.339(4)
C45 H45 . 0.9500
C45 C46 . 1.371(5)
C45 C50 . 1.370(5)
C46 H46 . 0.9500
C46 C47 . 1.381(6)
C47 H47 . 0.9500
C47 C48 . 1.387(6)
C48 H48 . 0.9500
C48 C49 . 1.367(6)
C49 H49 . 0.9500
C49 C50 . 1.382(5)
C50 H50 . 0.9500
C51 H51 . 0.9500
C51 C52 . 1.3900
C51 C56 . 1.3900
C52 H52 . 0.9500
C52 C53 . 1.3900
C53 H53 . 0.9500
C53 C54 . 1.3900
C54 H54 . 0.9500
C54 C55 . 1.3900
C55 H55 . 0.9500
C55 C56 . 1.3900
C56 H56 . 0.9500
C57 H57 . 0.9500
C57 C58 . 1.370(8)
C57 C59 2_856 1.376(8)
C58 H58 . 0.9500
C58 C59 . 1.376(7)
C59 C57 2_856 1.376(8)
C59 H59 . 0.9500
N1 O1 . 1.274(3)
O1 O1 2 4.004(4)

loop_
_geom_hbond_atom_site_label_D
_geom_hbond_atom_site_label_H
_geom_hbond_atom_site_label_A
_geom_hbond_site_symmetry_A
_geom_hbond_distance_DH
_geom_hbond_distance_HA
_geom_hbond_distance_DA
_geom_hbond_angle_DHA
C37 H37 O1 1_866 0.95 2.65 3.228(4) 120
C38 H38 O2 2_966 0.95 2.55 3.485(4) 169
C6 H6C O1 2_555 0.98 2.61 3.499(4) 151
C9 H9B Cg4 1_344 0.96 2.79 3.602(4) 140
C14 H14 Cg10 1_455 0.95 2.88 3.608(4) 134
C14 H14 Cg10 2_756 0.95 2.88 3.608(4) 134
C55 H55 Cg7 2_866 0.95 2.90 3.680(3) 140

loop_
_geom_torsion_atom_site_label_1
_geom_torsion_atom_site_label_2
_geom_torsion_atom_site_label_3
_geom_torsion_atom_site_label_4
_geom_torsion_site_symmetry_1
_geom_torsion_site_symmetry_4
_geom_torsion
C1 C2 C3 C4 . . -0.1(3)
C1 C2 C7 O2 . . -1.5(4)
C1 C2 C7 O3 . . 179.4(2)
C2 C1 N1 C4 . . -0.5(3)
C2 C1 N1 O1 . . -179.4(2)
C2 C3 C4 C8 . . 116.6(3)
C2 C3 C4 C9 . . -116.8(3)
C2 C3 C4 N1 . . -0.2(3)
C2 C7 O3 C10 . . 168.2(2)
C3 C2 C7 O2 . . 176.4(3)
C3 C2 C7 O3 . . -2.6(4)
C3 C4 N1 C1 . . 0.4(3)
C3 C4 N1 O1 . . 179.4(2)
C5 C1 C2 C3 . . 115.3(3)
C5 C1 C2 C7 . . -66.5(3)
C5 C1 N1 C4 . . -118.7(3)
C5 C1 N1 O1 . . 62.4(3)
C6 C1 C2 C3 . . -116.4(3)
C6 C1 C2 C7 . . 61.8(3)
C6 C1 N1 C4 . . 120.0(3)
C6 C1 N1 O1 . . -58.9(3)
C7 C2 C3 C4 . . -178.2(3)
C8 C4 N1 C1 . . -118.6(3)
C8 C4 N1 O1 . . 60.4(3)
C9 C4 N1 C1 . . 118.8(3)
C9 C4 N1 O1 . . -62.3(4)
C10 C11 C12 C13 . . -0.6(5)
C11 C10 C15 C14 . . 0.5(5)
C11 C10 O3 C7 . . -80.9(4)
C11 C12 C13 C14 . . 1.5(5)
C11 C12 C13 C16 . . -178.0(3)
C12 C13 C14 C15 . . -1.5(5)
C12 C13 C16 C17 . . -4.5(5)
C12 C13 C16 C21 . . 176.1(3)
C13 C14 C15 C10 . . 0.5(5)
C13 C16 C17 C18 . . -178.4(3)
C13 C16 C21 C20 . . 178.4(3)
C14 C13 C16 C17 . . 176.0(3)
C14 C13 C16 C21 . . -3.4(5)
C15 C10 C11 C12 . . -0.5(5)
C15 C10 O3 C7 . . 103.6(3)
C16 C13 C14 C15 . . 178.0(3)
C16 C17 C18 C19 . . 0.4(5)
C17 C16 C21 C20 . . -1.0(5)
C17 C18 C19 C20 . . -1.8(5)
C17 C18 C19 C22 . . 176.8(3)
C18 C19 C20 C21 . . 1.8(5)
C19 C20 C21 C16 . . -0.4(5)
C21 C16 C17 C18 . . 1.0(5)
C22 C19 C20 C21 . . -176.7(3)
C23 C24 C25 C26 . . -179.5(3)
C23 C24 C29 C28 . . 178.9(3)
C24 C25 C26 C27 . . 1.0(5)
C25 C24 C29 C28 . . -0.8(4)
C25 C26 C27 C28 . . -1.5(4)
C25 C26 C27 C30 . . 177.1(3)
C26 C27 C28 C29 . . 0.9(4)
C26 C27 C30 C31 . . 23.4(4)
C26 C27 C30 C34 . . -154.0(3)
C27 C28 C29 C24 . . 0.3(4)
C27 C30 C31 C32 . . -175.1(3)
C27 C30 C34 C33 . . 176.3(3)
C28 C27 C30 C31 . . -158.0(3)
C28 C27 C30 C34 . . 24.6(4)
C29 C24 C25 C26 . . 0.2(5)
C30 C27 C28 C29 . . -177.8(3)
C30 C31 C32 C35 . . 177.0(3)
C30 C31 C32 N2 . . -2.0(4)
C31 C30 C34 C33 . . -1.2(4)
C31 C32 C35 C36 . . 174.6(3)
C31 C32 C35 N3 . . -7.8(4)
C31 C32 N2 C33 . . 0.2(4)
C32 C35 C36 C37 . . 176.1(3)
C32 C35 N3 C39 . . -175.8(3)
C33 C40 C41 C42 . . 177.4(3)
C33 C40 N4 C44 . . -178.8(3)
C34 C30 C31 C32 . . 2.4(4)
C34 C33 C40 C41 . . 164.3(3)
C34 C33 C40 N4 . . -15.8(4)
C34 C33 N2 C32 . . 1.1(4)
C35 C32 N2 C33 . . -178.8(2)
C35 C36 C37 C38 . . -0.1(5)
C36 C35 N3 C39 . . 1.8(5)
C36 C37 C38 C39 . . 1.2(5)
C37 C38 C39 N3 . . -0.8(5)
C38 C39 N3 C35 . . -0.7(5)
C40 C33 C34 C30 . . -178.3(3)
C40 C33 N2 C32 . . 179.0(2)
C40 C41 C42 C43 . . 2.1(4)
C41 C40 N4 C44 . . 1.1(4)
C41 C42 C43 C44 . . -0.4(5)
C42 C43 C44 N4 . . -1.1(5)
C43 C44 N4 C40 . . 0.8(5)
C45 C46 C47 C48 . . -0.9(6)
C46 C45 C50 C49 . . -0.6(5)
C46 C47 C48 C49 . . 0.0(6)
C47 C48 C49 C50 . . 0.6(6)
C48 C49 C50 C45 . . -0.3(5)
C50 C45 C46 C47 . . 1.2(5)
C51 C52 C53 C54 . . 0.0
C52 C51 C56 C55 . . 0.0
C52 C53 C54 C55 . . 0.0
C53 C54 C55 C56 . . 0.0
C54 C55 C56 C51 . . 0.0
C56 C51 C52 C53 . . 0.0
C57 C58 C59 C57 . 2_856 -0.5(8)
C59 C57 C58 C59 2_856 . 0.5(8)
N1 C1 C2 C3 . . 0.4(3)
N1 C1 C2 C7 . . 178.5(2)
N2 C32 C35 C36 . . -6.4(4)
N2 C32 C35 N3 . . 171.3(3)
N2 C33 C34 C30 . . -0.5(4)
N2 C33 C40 C41 . . -13.7(4)
N2 C33 C40 N4 . . 166.2(2)
N3 C35 C36 C37 . . -1.5(5)
N4 C40 C41 C42 . . -2.5(4)
O2 C7 O3 C10 . . -10.8(4)
O3 C10 C11 C12 . . -175.9(3)
O3 C10 C15 C14 . . 175.9(3)

_cod_database_fobs_code 2241166
